data_2207730
loop_
_publ_author_name
'Dockendorff, Chris'
'Lautens, Mark'
'Lough, Alan J.'

_publ_section_title
;
 <i>tert</i>-Butyl (2-phenyl-1,2-dihydro-1-naphthyl)carbamate
;
_journal_coeditor_code BT6794
_journal_issue 1
_journal_name_full 'Acta Crystallographica Section E'
_journal_page_first o107
_journal_page_last o108
_journal_paper_doi 10.1107/S1600536805039747
_journal_volume 62
_journal_year 2006
_chemical_formula_iupac 'C21 H23 N O2'
_chemical_formula_moiety 'C21 H23 N O2'
_chemical_formula_sum 'C21 H23 N O2'
_chemical_formula_weight 321.40
_chemical_name_systematic
;
tert-Butyl (2-phenyl-1,2-dihydro-1-naphthyl)carbamate
;
_space_group_IT_number 15
_symmetry_cell_setting monoclinic
_symmetry_space_group_name_Hall '-C 2yc'
_symmetry_space_group_name_H-M 'C 1 2/c 1'
_atom_sites_solution_hydrogens geom
_atom_sites_solution_primary direct
_atom_sites_solution_secondary difmap
_cell_angle_alpha 90.00
_cell_angle_beta 95.4570(13)
_cell_angle_gamma 90.00
_cell_formula_units_Z 8
_cell_length_a 29.4222(10)
_cell_length_b 5.46550(10)
_cell_length_c 21.7842(7)
_cell_measurement_reflns_used 12640
_cell_measurement_temperature 150.0(10)
_cell_measurement_theta_max 27.5
_cell_measurement_theta_min 3.2
_cell_volume 3487.18(18)
_computing_cell_refinement 'DENZO-SMN (Otwinowski & Minor, 1997)'
_computing_data_collection 'COLLECT (Nonius, 2003)'
_computing_data_reduction DENZO-SMN
_computing_molecular_graphics SHELXTL/PC
_computing_publication_material SHELXTL/PC
_computing_structure_refinement 'SHELXTL/PC (Sheldrick, 2001)'
_computing_structure_solution 'SIR92 (Altomare <i>et al.</i>,  1994)'
_diffrn_ambient_temperature 150.0(10)
_diffrn_detector_area_resol_mean 9
_diffrn_measured_fraction_theta_full 0.988
_diffrn_measured_fraction_theta_max 0.979
_diffrn_measurement_device_type 'Bruker--Nonius KappaCCD'
_diffrn_measurement_method '\f scans and \w scans with \k offsets'
_diffrn_radiation_monochromator graphite
_diffrn_radiation_source 'fine-focus sealed tube'
_diffrn_radiation_type MoK\a
_diffrn_radiation_wavelength 0.71073
_diffrn_reflns_av_R_equivalents 0.0417
_diffrn_reflns_av_sigmaI/netI 0.0384
_diffrn_reflns_limit_h_max 37
_diffrn_reflns_limit_h_min -38
_diffrn_reflns_limit_k_max 7
_diffrn_reflns_limit_k_min -6
_diffrn_reflns_limit_l_max 28
_diffrn_reflns_limit_l_min -25
_diffrn_reflns_number 12640
_diffrn_reflns_theta_full 27.47
_diffrn_reflns_theta_max 27.47
_diffrn_reflns_theta_min 3.21
_diffrn_standards_decay_% 0
_diffrn_standards_interval_count 0
_diffrn_standards_interval_time 0
_diffrn_standards_number 0
_exptl_absorpt_coefficient_mu 0.078
_exptl_absorpt_correction_T_max 0.991
_exptl_absorpt_correction_T_min 0.824
_exptl_absorpt_correction_type multi-scan
_exptl_absorpt_process_details '(SORTAV; Blessing, 1995)'
_exptl_crystal_colour colourless
_exptl_crystal_density_diffrn 1.224
_exptl_crystal_density_method 'not measured'
_exptl_crystal_description needle
_exptl_crystal_F_000 1376
_exptl_crystal_size_max 0.46
_exptl_crystal_size_mid 0.22
_exptl_crystal_size_min 0.18
_refine_diff_density_max 0.173
_refine_diff_density_min -0.145
_refine_ls_extinction_coef 0.0085(13)
_refine_ls_extinction_expression Fc^*^=kFc[1+0.001xFc^2^\l^3^/sin(2\q)]^-1/4^
_refine_ls_extinction_method SHELXTL/PC
_refine_ls_goodness_of_fit_ref 1.024
_refine_ls_hydrogen_treatment constr
_refine_ls_matrix_type full
_refine_ls_number_parameters 218
_refine_ls_number_reflns 3901
_refine_ls_number_restraints 0
_refine_ls_restrained_S_all 1.024
_refine_ls_R_factor_all 0.0662
_refine_ls_R_factor_gt 0.0448
_refine_ls_shift/su_max 0.001
_refine_ls_shift/su_mean 0.000
_refine_ls_structure_factor_coef Fsqd
_refine_ls_weighting_details 'calc w=1/[\s^2^(Fo^2^)+(0.0567P)^2^+1.1855P] where P=(Fo^2^+2Fc^2^)/3'
_refine_ls_weighting_scheme calc
_refine_ls_wR_factor_gt 0.1124
_refine_ls_wR_factor_ref 0.1257
_reflns_number_gt 2869
_reflns_number_total 3901
_reflns_threshold_expression I>2\s(I)
_cod_data_source_file bt6794.cif
_cod_data_source_block 2
_cod_depositor_comments
;
The following automatic conversions were performed:
'_symmetry_cell_setting' value 'Monoclinic' changed to 'monoclinic'
according to '/home/saulius/struct/CIF-dictionaries/cif_core.dic'
dictionary named 'cif_core.dic' version 2.4.1 from 2010-06-29.

Automatic conversion script
Id: cif_fix_enum 1527 2010-12-29 10:47:43Z saulius 

The following automatic conversions were performed:

'_symmetry_cell_setting' value 'Monoclinic' changed to 'monoclinic'
according to /home/saulius/struct/CIF-dictionaries/cif_core.dic
dictionary named 'cif_core.dic' version 2.4.1 from 2010-06-29.

Automatic conversion script
Id: cif_fix_values 1715 2011-07-08 13:25:40Z adriana 
;
_cod_original_sg_symbol_H-M 'C 2/c'
_cod_database_code 2207730
_cod_database_fobs_code 2207730

loop_
_symmetry_equiv_pos_as_xyz
'x, y, z'
'-x, y, -z+1/2'
'x+1/2, y+1/2, z'
'-x+1/2, y+1/2, -z+1/2'
'-x, -y, -z'
'x, -y, z-1/2'
'-x+1/2, -y+1/2, -z'
'x+1/2, -y+1/2, z-1/2'

loop_
_atom_site_label
_atom_site_fract_x
_atom_site_fract_y
_atom_site_fract_z
_atom_site_U_iso_or_equiv
_atom_site_adp_type
_atom_site_calc_flag
_atom_site_refinement_flags
_atom_site_occupancy
_atom_site_type_symbol
O1 0.85856(4) -0.25880(18) 0.61630(5) 0.0543(3) Uani d . 1 O
O2 0.85041(3) 0.05403(16) 0.68345(4) 0.0451(3) Uani d . 1 O
N1 0.86220(4) 0.1397(2) 0.58723(5) 0.0406(3) Uani d . 1 N
H1A 0.8580 0.2928 0.5978 0.049 Uiso calc R 1 H
C1 0.87440(4) 0.0824(2) 0.52536(6) 0.0391(3) Uani d . 1 C
H1B 0.8784 -0.0991 0.5239 0.047 Uiso calc R 1 H
C2 0.83505(4) 0.1441(2) 0.47747(6) 0.0395(3) Uani d . 1 C
C3 0.79637(5) -0.0027(3) 0.47230(7) 0.0497(4) Uani d . 1 C
H3A 0.7955 -0.1449 0.4973 0.060 Uiso calc R 1 H
C4 0.75908(5) 0.0545(3) 0.43148(7) 0.0566(4) Uani d . 1 C
H4A 0.7329 -0.0484 0.4282 0.068 Uiso calc R 1 H
C5 0.75992(5) 0.2612(3) 0.39560(7) 0.0541(4) Uani d . 1 C
H5A 0.7343 0.3015 0.3676 0.065 Uiso calc R 1 H
C6 0.79787(5) 0.4095(3) 0.40024(6) 0.0498(4) Uani d . 1 C
H6A 0.7980 0.5532 0.3757 0.060 Uiso calc R 1 H
C7 0.83619(5) 0.3519(2) 0.44045(6) 0.0407(3) Uani d . 1 C
C8 0.87733(5) 0.5035(3) 0.44443(7) 0.0507(4) Uani d . 1 C
H8A 0.8767 0.6542 0.4226 0.061 Uiso calc R 1 H
C9 0.91561(5) 0.4371(3) 0.47759(7) 0.0500(4) Uani d . 1 C
H9A 0.9409 0.5463 0.4805 0.060 Uiso calc R 1 H
C10 0.92049(5) 0.1962(3) 0.51068(6) 0.0463(3) Uani d . 1 C
H10A 0.9333 0.0807 0.4811 0.056 Uiso calc R 1 H
C11 0.95539(5) 0.2051(3) 0.56659(6) 0.0466(3) Uani d . 1 C
C12 0.95671(5) 0.3987(3) 0.60785(7) 0.0576(4) Uani d . 1 C
H12A 0.9356 0.5294 0.6008 0.069 Uiso calc R 1 H
C13 0.98823(6) 0.4046(4) 0.65906(8) 0.0683(5) Uani d . 1 C
H13A 0.9883 0.5378 0.6871 0.082 Uiso calc R 1 H
C14 1.01947(6) 0.2192(4) 0.66969(8) 0.0699(5) Uani d . 1 C
H14A 1.0414 0.2243 0.7046 0.084 Uiso calc R 1 H
C15 1.01869(6) 0.0261(4) 0.62926(8) 0.0676(5) Uani d . 1 C
H15A 1.0402 -0.1029 0.6362 0.081 Uiso calc R 1 H
C16 0.98679(5) 0.0185(3) 0.57846(7) 0.0550(4) Uani d . 1 C
H16A 0.9864 -0.1173 0.5512 0.066 Uiso calc R 1 H
C17 0.85738(4) -0.0414(2) 0.62807(6) 0.0390(3) Uani d . 1 C
C18 0.84493(5) -0.1084(2) 0.73637(6) 0.0440(3) Uani d . 1 C
C19 0.84020(7) 0.0726(3) 0.78792(7) 0.0635(5) Uani d . 1 C
H19A 0.8127 0.1715 0.7782 0.095 Uiso calc R 1 H
H19B 0.8670 0.1796 0.7923 0.095 Uiso calc R 1 H
H19C 0.8378 -0.0161 0.8266 0.095 Uiso calc R 1 H
C20 0.88728(6) -0.2651(3) 0.75037(8) 0.0627(4) Uani d . 1 C
H20A 0.8898 -0.3813 0.7166 0.094 Uiso calc R 1 H
H20B 0.8850 -0.3551 0.7889 0.094 Uiso calc R 1 H
H20C 0.9144 -0.1601 0.7547 0.094 Uiso calc R 1 H
C21 0.80191(6) -0.2603(3) 0.72409(8) 0.0622(4) Uani d . 1 C
H21A 0.8058 -0.3772 0.6909 0.093 Uiso calc R 1 H
H21B 0.7760 -0.1525 0.7118 0.093 Uiso calc R 1 H
H21C 0.7961 -0.3493 0.7616 0.093 Uiso calc R 1 H

loop_
_atom_site_aniso_label
_atom_site_aniso_U_11
_atom_site_aniso_U_22
_atom_site_aniso_U_33
_atom_site_aniso_U_12
_atom_site_aniso_U_13
_atom_site_aniso_U_23
O1 0.0777(7) 0.0401(6) 0.0467(6) 0.0025(5) 0.0135(5) 0.0024(4)
O2 0.0615(6) 0.0412(5) 0.0341(5) 0.0002(4) 0.0117(4) 0.0039(4)
N1 0.0484(6) 0.0391(6) 0.0356(6) 0.0041(5) 0.0098(5) 0.0034(4)
C1 0.0422(7) 0.0418(7) 0.0341(7) 0.0053(5) 0.0075(5) 0.0018(5)
C2 0.0435(7) 0.0421(7) 0.0337(6) 0.0048(5) 0.0077(5) -0.0012(5)
C3 0.0499(8) 0.0537(8) 0.0461(8) -0.0021(6) 0.0071(6) 0.0059(6)
C4 0.0458(8) 0.0698(10) 0.0540(9) -0.0057(7) 0.0039(7) -0.0007(8)
C5 0.0489(8) 0.0687(10) 0.0439(8) 0.0105(7) -0.0005(6) -0.0011(7)
C6 0.0604(9) 0.0494(8) 0.0389(8) 0.0106(7) 0.0013(6) 0.0035(6)
C7 0.0490(7) 0.0405(7) 0.0328(7) 0.0048(6) 0.0054(5) -0.0028(5)
C8 0.0653(9) 0.0450(8) 0.0415(8) -0.0034(7) 0.0031(7) 0.0058(6)
C9 0.0530(8) 0.0546(8) 0.0434(8) -0.0092(7) 0.0091(6) 0.0047(6)
C10 0.0423(7) 0.0564(8) 0.0411(7) 0.0032(6) 0.0089(6) 0.0012(6)
C11 0.0394(7) 0.0579(8) 0.0437(7) 0.0024(6) 0.0093(6) 0.0043(6)
C12 0.0568(9) 0.0616(10) 0.0538(9) 0.0108(7) 0.0027(7) -0.0021(7)
C13 0.0722(11) 0.0751(12) 0.0563(10) 0.0039(9) -0.0016(8) -0.0111(8)
C14 0.0600(10) 0.0895(13) 0.0571(10) 0.0083(9) -0.0107(8) 0.0010(9)
C15 0.0574(10) 0.0786(12) 0.0652(11) 0.0192(8) -0.0023(8) 0.0061(9)
C16 0.0512(9) 0.0610(9) 0.0530(9) 0.0082(7) 0.0054(7) 0.0001(7)
C17 0.0393(7) 0.0417(7) 0.0363(7) 0.0023(5) 0.0053(5) 0.0026(5)
C18 0.0559(8) 0.0424(7) 0.0341(7) -0.0039(6) 0.0063(6) 0.0067(5)
C19 0.0970(13) 0.0553(9) 0.0408(8) -0.0065(8) 0.0192(8) -0.0005(7)
C20 0.0696(10) 0.0620(10) 0.0539(9) 0.0065(8) -0.0070(8) 0.0078(8)
C21 0.0638(10) 0.0706(11) 0.0528(9) -0.0185(8) 0.0089(7) 0.0080(8)

loop_
_atom_type_symbol
_atom_type_description
_atom_type_scat_dispersion_real
_atom_type_scat_dispersion_imag
_atom_type_scat_source
C C 0.0033 0.0016 'International Tables Vol C Tables 4.2.6.8 and 6.1.1.4'
H H 0.0000 0.0000 'International Tables Vol C Tables 4.2.6.8 and 6.1.1.4'
O O 0.0106 0.0060 'International Tables Vol C Tables 4.2.6.8 and 6.1.1.4'
N N 0.0061 0.0033 'International Tables Vol C Tables 4.2.6.8 and 6.1.1.4'

loop_
_geom_angle_atom_site_label_1
_geom_angle_atom_site_label_2
_geom_angle_atom_site_label_3
_geom_angle
C17 O2 C18 120.23(10)
C17 N1 C1 120.15(11)
C17 N1 H1A 119.9
C1 N1 H1A 119.9
N1 C1 C2 110.33(10)
N1 C1 C10 113.59(11)
C2 C1 C10 113.14(10)
N1 C1 H1B 106.4
C2 C1 H1B 106.4
C10 C1 H1B 106.4
C3 C2 C7 119.23(12)
C3 C2 C1 119.50(12)
C7 C2 C1 121.21(12)
C4 C3 C2 121.09(14)
C4 C3 H3A 119.5
C2 C3 H3A 119.5
C5 C4 C3 119.73(14)
C5 C4 H4A 120.1
C3 C4 H4A 120.1
C4 C5 C6 120.03(14)
C4 C5 H5A 120.0
C6 C5 H5A 120.0
C5 C6 C7 120.99(14)
C5 C6 H6A 119.5
C7 C6 H6A 119.5
C2 C7 C6 118.91(13)
C2 C7 C8 119.49(12)
C6 C7 C8 121.60(13)
C9 C8 C7 122.09(13)
C9 C8 H8A 119.0
C7 C8 H8A 119.0
C8 C9 C10 122.52(13)
C8 C9 H9A 118.7
C10 C9 H9A 118.7
C9 C10 C11 112.57(12)
C9 C10 C1 113.87(11)
C11 C10 C1 112.64(11)
C9 C10 H10A 105.6
C11 C10 H10A 105.6
C1 C10 H10A 105.6
C16 C11 C12 117.65(14)
C16 C11 C10 121.01(13)
C12 C11 C10 121.34(13)
C13 C12 C11 121.11(15)
C13 C12 H12A 119.4
C11 C12 H12A 119.4
C14 C13 C12 120.40(17)
C14 C13 H13A 119.8
C12 C13 H13A 119.8
C13 C14 C15 119.27(16)
C13 C14 H14A 120.4
C15 C14 H14A 120.4
C14 C15 C16 120.35(16)
C14 C15 H15A 119.8
C16 C15 H15A 119.8
C15 C16 C11 121.21(15)
C15 C16 H16A 119.4
C11 C16 H16A 119.4
O1 C17 N1 124.84(12)
O1 C17 O2 125.20(12)
N1 C17 O2 109.95(11)
O2 C18 C19 102.18(11)
O2 C18 C21 110.05(11)
C19 C18 C21 110.78(13)
O2 C18 C20 110.34(11)
C19 C18 C20 110.56(13)
C21 C18 C20 112.45(13)
C18 C19 H19A 109.5
C18 C19 H19B 109.5
H19A C19 H19B 109.5
C18 C19 H19C 109.5
H19A C19 H19C 109.5
H19B C19 H19C 109.5
C18 C20 H20A 109.5
C18 C20 H20B 109.5
H20A C20 H20B 109.5
C18 C20 H20C 109.5
H20A C20 H20C 109.5
H20B C20 H20C 109.5
C18 C21 H21A 109.5
C18 C21 H21B 109.5
H21A C21 H21B 109.5
C18 C21 H21C 109.5
H21A C21 H21C 109.5
H21B C21 H21C 109.5

loop_
_geom_bond_atom_site_label_1
_geom_bond_atom_site_label_2
_geom_bond_distance
O1 C17 1.2166(16)
O2 C17 1.3479(15)
O2 C18 1.4759(15)
N1 C17 1.3474(16)
N1 C1 1.4613(16)
N1 H1A 0.8800
C1 C2 1.5208(18)
C1 C10 1.5525(18)
C1 H1B 1.0000
C2 C3 1.3880(19)
C2 C7 1.3954(18)
C3 C4 1.381(2)
C3 H3A 0.9500
C4 C5 1.375(2)
C4 H4A 0.9500
C5 C6 1.376(2)
C5 H5A 0.9500
C6 C7 1.3963(19)
C6 H6A 0.9500
C7 C8 1.463(2)
C8 C9 1.329(2)
C8 H8A 0.9500
C9 C10 1.502(2)
C9 H9A 0.9500
C10 C11 1.517(2)
C10 H10A 1.0000
C11 C16 1.384(2)
C11 C12 1.386(2)
C12 C13 1.382(2)
C12 H12A 0.9500
C13 C14 1.373(3)
C13 H13A 0.9500
C14 C15 1.373(3)
C14 H14A 0.9500
C15 C16 1.382(2)
C15 H15A 0.9500
C16 H16A 0.9500
C18 C19 1.513(2)
C18 C21 1.516(2)
C18 C20 1.519(2)
C19 H19A 0.9800
C19 H19B 0.9800
C19 H19C 0.9800
C20 H20A 0.9800
C20 H20B 0.9800
C20 H20C 0.9800
C21 H21A 0.9800
C21 H21B 0.9800
C21 H21C 0.9800

loop_
_geom_hbond_atom_site_label_D
_geom_hbond_atom_site_label_H
_geom_hbond_atom_site_label_A
_geom_hbond_site_symmetry_A
_geom_hbond_distance_DH
_geom_hbond_distance_HA
_geom_hbond_distance_DA
_geom_hbond_angle_DHA
N1 H1A O1 1_565 0.88 2.48 3.3517(15) 169
